data_7121819
loop_
_publ_author_name
'Tam, Teck Lip Dexter'
'Ng, Chee Koon'
'Lu, Xuefeng'
'Lim, Zheng Long'
'Wu, Jishan'

_publ_section_title
;
 Anion-\p interactions of highly \p-acidic dipyridinium-naphthalene
 diimide salts.
;
_journal_issue 53
_journal_name_full 'Chemical communications (Cambridge, England)'
_journal_page_first 7374
_journal_page_last 7377
_journal_paper_doi 10.1039/c8cc03941k
_journal_volume 54
_journal_year 2018
_chemical_formula_sum 'C46 H55 F12 N7 O4 P2'
_chemical_formula_weight 1059.91
_space_group_crystal_system monoclinic
_space_group_IT_number 14
_space_group_name_Hall '-P 2ybc'
_space_group_name_H-M_alt 'P 1 21/c 1'
_symmetry_space_group_name_Hall '-P 2ybc'
_symmetry_space_group_name_H-M 'P 1 21/c 1'
_atom_sites_solution_hydrogens geom
_audit_creation_method SHELXL-2014/7
_audit_update_record
;
2018-03-19 deposited with the CCDC.
2018-06-11 downloaded from the CCDC.
;
_cell_angle_alpha 90
_cell_angle_beta 96.201(2)
_cell_angle_gamma 90
_cell_formula_units_Z 4
_cell_length_a 12.6980(5)
_cell_length_b 17.0155(8)
_cell_length_c 23.0412(10)
_cell_measurement_reflns_used 9365
_cell_measurement_temperature 100(2)
_cell_measurement_theta_max 66.51
_cell_measurement_theta_min 3.24
_cell_volume 4949.2(4)
_computing_cell_refinement 'Bruker SAINT'
_computing_data_collection 'Bruker APEX2'
_computing_data_reduction 'Bruker SAINT'
_computing_molecular_graphics 'Bruker SHELXTL'
_computing_publication_material 'Bruker SHELXTL'
_computing_structure_refinement 'SHELXL-2014/7 (Sheldrick, 2014)'
_computing_structure_solution 'SHELXS-97 (Sheldrick 2008)'
_diffrn_ambient_temperature 100(2)
_diffrn_measured_fraction_theta_full 0.996
_diffrn_measured_fraction_theta_max 0.996
_diffrn_measurement_device_type 'Bruker D8 venture'
_diffrn_measurement_method '\f and \w scans'
_diffrn_radiation_type CuK\a
_diffrn_radiation_wavelength 1.54178
_diffrn_reflns_av_R_equivalents 0.0554
_diffrn_reflns_av_unetI/netI 0.0452
_diffrn_reflns_Laue_measured_fraction_full 0.996
_diffrn_reflns_Laue_measured_fraction_max 0.996
_diffrn_reflns_limit_h_max 15
_diffrn_reflns_limit_h_min -13
_diffrn_reflns_limit_k_max 15
_diffrn_reflns_limit_k_min -20
_diffrn_reflns_limit_l_max 27
_diffrn_reflns_limit_l_min -27
_diffrn_reflns_number 39546
_diffrn_reflns_point_group_measured_fraction_full 0.996
_diffrn_reflns_point_group_measured_fraction_max 0.996
_diffrn_reflns_theta_full 66.573
_diffrn_reflns_theta_max 66.573
_diffrn_reflns_theta_min 3.501
_exptl_absorpt_coefficient_mu 1.643
_exptl_absorpt_correction_T_max 0.7528
_exptl_absorpt_correction_T_min 0.5374
_exptl_absorpt_correction_type multi-scan
_exptl_crystal_colour Colourless
_exptl_crystal_density_diffrn 1.422
_exptl_crystal_density_meas ?
_exptl_crystal_density_method 'Not Measured'
_exptl_crystal_description Thin_Plate
_exptl_crystal_F_000 2200
_exptl_crystal_size_max 0.318
_exptl_crystal_size_mid 0.211
_exptl_crystal_size_min 0.060
_refine_diff_density_max 1.220
_refine_diff_density_min -0.768
_refine_diff_density_rms 0.096
_refine_ls_extinction_method none
_refine_ls_goodness_of_fit_ref 1.022
_refine_ls_hydrogen_treatment constr
_refine_ls_matrix_type full
_refine_ls_number_parameters 777
_refine_ls_number_reflns 8710
_refine_ls_number_restraints 566
_refine_ls_restrained_S_all 1.075
_refine_ls_R_factor_all 0.1010
_refine_ls_R_factor_gt 0.0901
_refine_ls_shift/su_max 0.044
_refine_ls_shift/su_mean 0.002
_refine_ls_structure_factor_coef Fsqd
_refine_ls_weighting_details 'w=1/[\s^2^(Fo^2^)+(0.1726P)^2^+7.2102P] where P=(Fo^2^+2Fc^2^)/3'
_refine_ls_weighting_scheme calc
_refine_ls_wR_factor_gt 0.2703
_refine_ls_wR_factor_ref 0.2855
_reflns_Friedel_coverage 0.000
_reflns_number_gt 7171
_reflns_number_total 8710
_reflns_threshold_expression 'I > 2\s(I)'
_cod_data_source_file c8cc03941k2.cif
_cod_data_source_block H712
_cod_depositor_comments
;
The following automatic conversions were performed:

'_exptl_absorpt_correction_type' value 'Multi-scan' changed to
'multi-scan' according to
/home/data/users/saulius/crontab/automatic-downloads/rss-feeds/RSC/lib/dictionaries/cif_core.dic
dictionary named 'cif_core.dic' version 2.4.2 from 2011-04-26.

'_exptl_crystal_density_meas' value 'Not Measured' was changed to '?'
- the value is perceived as not measured.

Automatic conversion script
Id: cif_fix_values 4973 2017-02-22 13:04:09Z antanas 

 Adding full bibliography for 7121817--7121820.cif.
;
_cod_database_code 7121819
_shelx_shelxl_version_number 2014/7
_shelx_space_group_comment
; 
The symmetry employed for this shelxl refinement is uniquely defined 
by the following loop, which should always be used as a source of 
symmetry information in preference to the above space-group names. 
They are only intended as comments. 
;

loop_
_space_group_symop_operation_xyz
'x, y, z'
'-x, y+1/2, -z+1/2'
'-x, -y, -z'
'x, -y-1/2, z-1/2'

loop_
_atom_site_label
_atom_site_type_symbol
_atom_site_fract_x
_atom_site_fract_y
_atom_site_fract_z
_atom_site_U_iso_or_equiv
_atom_site_adp_type
_atom_site_occupancy
_atom_site_site_symmetry_order
_atom_site_calc_flag
_atom_site_refinement_flags_posn
_atom_site_refinement_flags_adp
_atom_site_refinement_flags_occupancy
_atom_site_disorder_assembly
_atom_site_disorder_group
O1 O 0.45206(18) 0.44161(18) 0.82208(13) 0.0540(7) Uani 1 1 d . . . . .
O2 O 0.7249(2) 0.26863(17) 0.82891(14) 0.0559(7) Uani 1 1 d . . . . .
O3 O 0.7533(2) 0.71436(16) 0.67928(14) 0.0556(7) Uani 1 1 d . . . . .
O4 O 1.03887(18) 0.55281(16) 0.70550(13) 0.0490(7) Uani 1 1 d . . . . .
N1 N 0.5898(2) 0.3563(2) 0.82790(14) 0.0467(7) Uani 1 1 d . . . . .
N2 N 0.8957(2) 0.63230(18) 0.69011(14) 0.0431(7) Uani 1 1 d . . . . .
N3 N 0.4560(2) 0.57905(19) 0.76672(15) 0.0452(7) Uani 1 1 d . . . . .
N4 N 1.0324(2) 0.41260(17) 0.75788(14) 0.0399(7) Uani 1 1 d . . . . .
C1 C 0.5416(3) 0.4277(2) 0.81176(17) 0.0464(9) Uani 1 1 d . . . . .
C2 C 0.6057(3) 0.4859(2) 0.78213(16) 0.0421(8) Uani 1 1 d . . . . .
C3 C 0.7118(3) 0.4680(2) 0.77452(16) 0.0407(8) Uani 1 1 d . . . . .
C4 C 0.7562(3) 0.3948(2) 0.79210(17) 0.0430(8) Uani 1 1 d . . . . .
C5 C 0.6907(3) 0.3337(2) 0.81732(18) 0.0470(9) Uani 1 1 d . . . . .
C6 C 0.5659(3) 0.5573(2) 0.76247(17) 0.0433(8) Uani 1 1 d . . . . .
C7 C 0.6267(3) 0.6127(2) 0.73649(17) 0.0445(8) Uani 1 1 d . . . . .
H7 H 0.5970 0.6620 0.7242 0.053 Uiso 1 1 calc R U . . .
C8 C 0.7305(3) 0.5952(2) 0.72877(16) 0.0420(8) Uani 1 1 d . . . . .
C9 C 0.7760(3) 0.5235(2) 0.74816(16) 0.0392(8) Uani 1 1 d . . . . .
C10 C 0.8826(3) 0.5060(2) 0.74134(16) 0.0391(8) Uani 1 1 d . . . . .
C11 C 0.9223(3) 0.4348(2) 0.76124(16) 0.0409(8) Uani 1 1 d . . . . .
C12 C 0.8601(3) 0.3787(2) 0.78539(17) 0.0431(8) Uani 1 1 d . . . . .
H12 H 0.8896 0.3291 0.7972 0.052 Uiso 1 1 calc R U . . .
C13 C 0.7922(3) 0.6533(2) 0.69792(17) 0.0437(8) Uani 1 1 d . . . . .
C14 C 0.9465(3) 0.5644(2) 0.71142(16) 0.0414(8) Uani 1 1 d . . . . .
C15 C 0.4284(3) 0.6090(4) 0.8161(2) 0.0816(18) Uani 1 1 d . . . . .
H15 H 0.4801 0.6158 0.8487 0.098 Uiso 1 1 calc R U . . .
C16 C 0.3241(3) 0.6303(4) 0.8200(3) 0.087(2) Uani 1 1 d . . . . .
H16 H 0.3043 0.6525 0.8551 0.104 Uiso 1 1 calc R U . . .
C17 C 0.2503(3) 0.6195(3) 0.7735(2) 0.0542(10) Uani 1 1 d . . . . .
H17 H 0.1785 0.6336 0.7758 0.065 Uiso 1 1 calc R U . . .
C18 C 0.2809(3) 0.5879(2) 0.72314(19) 0.0502(9) Uani 1 1 d . . . . .
H18 H 0.2302 0.5800 0.6902 0.060 Uiso 1 1 calc R U . . .
C19 C 0.3840(3) 0.5678(2) 0.72059(18) 0.0477(9) Uani 1 1 d . . . . .
H19 H 0.4050 0.5456 0.6858 0.057 Uiso 1 1 calc R U . . .
C20 C 1.0596(3) 0.3763(3) 0.71032(19) 0.0542(10) Uani 1 1 d . . . . .
H20 H 1.0078 0.3658 0.6784 0.065 Uiso 1 1 calc R U . . .
C21 C 1.1633(3) 0.3541(3) 0.7080(2) 0.0560(10) Uani 1 1 d . . . . .
H21 H 1.1836 0.3289 0.6741 0.067 Uiso 1 1 calc R U . . .
C22 C 1.2375(3) 0.3683(2) 0.75482(19) 0.0471(9) Uani 1 1 d . . . . .
H22 H 1.3092 0.3529 0.7536 0.057 Uiso 1 1 calc R U . . .
C23 C 1.2071(3) 0.4051(2) 0.80318(19) 0.0482(9) Uani 1 1 d . . . . .
H23 H 1.2578 0.4154 0.8357 0.058 Uiso 1 1 calc R U . . .
C24 C 1.1036(3) 0.4270(2) 0.80475(18) 0.0447(8) Uani 1 1 d . . . . .
H24 H 1.0820 0.4521 0.8384 0.054 Uiso 1 1 calc R U . . .
C33 C 0.9576(3) 0.6863(2) 0.65605(18) 0.0523(10) Uani 1 1 d D . . . .
H33A H 1.0258 0.6990 0.6790 0.063 Uiso 0.596(5) 1 calc R U P A 1
H33B H 0.9178 0.7359 0.6482 0.063 Uiso 0.596(5) 1 calc R U P A 1
H33C H 1.0324 0.6691 0.6604 0.063 Uiso 0.404(5) 1 calc R U P A 2
H33D H 0.9552 0.7397 0.6729 0.063 Uiso 0.404(5) 1 calc R U P A 2
C25 C 0.5265(3) 0.2970(3) 0.85579(19) 0.0540(10) Uani 1 1 d D . . . .
H25A H 0.5383 0.2448 0.8387 0.065 Uiso 0.596(5) 1 calc R U P A 1
H25B H 0.4504 0.3099 0.8471 0.065 Uiso 0.596(5) 1 calc R U P A 1
H25C H 0.5440 0.2441 0.8418 0.065 Uiso 0.404(5) 1 calc R U P A 2
H25D H 0.4503 0.3066 0.8438 0.065 Uiso 0.404(5) 1 calc R U P A 2
C26 C 0.5541(16) 0.2927(8) 0.9223(4) 0.077(2) Uani 0.596(5) 1 d D U P A 1
H26 H 0.6326 0.2855 0.9291 0.092 Uiso 0.596(5) 1 calc R U P A 1
C27 C 0.5295(14) 0.3664(8) 0.9554(6) 0.082(2) Uani 0.596(5) 1 d D U P A 1
H27A H 0.4547 0.3650 0.9638 0.099 Uiso 0.596(5) 1 calc R U P A 1
H27B H 0.5391 0.4131 0.9309 0.099 Uiso 0.596(5) 1 calc R U P A 1
C28 C 0.6027(13) 0.3731(14) 1.0131(7) 0.093(3) Uani 0.596(5) 1 d D U P A 1
H28A H 0.6071 0.4282 1.0256 0.139 Uiso 0.596(5) 1 calc R U P A 1
H28B H 0.6735 0.3539 1.0073 0.139 Uiso 0.596(5) 1 calc R U P A 1
H28C H 0.5738 0.3414 1.0432 0.139 Uiso 0.596(5) 1 calc R U P A 1
C29 C 0.5053(8) 0.2188(6) 0.9468(5) 0.074(2) Uani 0.596(5) 1 d D U P A 1
H29A H 0.5160 0.2207 0.9899 0.088 Uiso 0.596(5) 1 calc R U P A 1
H29B H 0.4281 0.2187 0.9347 0.088 Uiso 0.596(5) 1 calc R U P A 1
C30 C 0.5519(9) 0.1442(5) 0.9266(5) 0.083(2) Uani 0.596(5) 1 d D U P A 1
H30A H 0.5369 0.1408 0.8836 0.099 Uiso 0.596(5) 1 calc R U P A 1
H30B H 0.6298 0.1462 0.9361 0.099 Uiso 0.596(5) 1 calc R U P A 1
C31 C 0.5113(8) 0.0719(6) 0.9528(5) 0.093(2) Uani 0.596(5) 1 d D U P A 1
H31A H 0.5017 0.0814 0.9943 0.111 Uiso 0.596(5) 1 calc R U P A 1
H31B H 0.5626 0.0284 0.9509 0.111 Uiso 0.596(5) 1 calc R U P A 1
C32 C 0.4046(10) 0.0499(10) 0.9186(7) 0.115(3) Uani 0.596(5) 1 d D U P A 1
H32A H 0.3642 0.0167 0.9430 0.172 Uiso 0.596(5) 1 calc R U P A 1
H32B H 0.4173 0.0211 0.8832 0.172 Uiso 0.596(5) 1 calc R U P A 1
H32C H 0.3643 0.0978 0.9078 0.172 Uiso 0.596(5) 1 calc R U P A 1
C34 C 0.9789(6) 0.6473(5) 0.5966(3) 0.0649(16) Uani 0.596(5) 1 d D U P A 1
H34 H 1.0004 0.5917 0.6056 0.078 Uiso 0.596(5) 1 calc R U P A 1
C35 C 1.0737(7) 0.6871(6) 0.5691(4) 0.083(2) Uani 0.596(5) 1 d D U P A 1
H35A H 1.1385 0.6821 0.5969 0.099 Uiso 0.596(5) 1 calc R U P A 1
H35B H 1.0861 0.6582 0.5331 0.099 Uiso 0.596(5) 1 calc R U P A 1
C36 C 1.0577(10) 0.7667(7) 0.5552(5) 0.100(3) Uani 0.596(5) 1 d D U P A 1
H36A H 1.1031 0.7818 0.5252 0.150 Uiso 0.596(5) 1 calc R U P A 1
H36B H 1.0755 0.7987 0.5902 0.150 Uiso 0.596(5) 1 calc R U P A 1
H36C H 0.9833 0.7752 0.5403 0.150 Uiso 0.596(5) 1 calc R U P A 1
C37 C 0.8749(7) 0.6438(6) 0.5568(4) 0.0735(19) Uani 0.596(5) 1 d D U P A 1
H37A H 0.8223 0.6180 0.5792 0.088 Uiso 0.596(5) 1 calc R U P A 1
H37B H 0.8507 0.6987 0.5499 0.088 Uiso 0.596(5) 1 calc R U P A 1
C38 C 0.8684(11) 0.6053(7) 0.4999(5) 0.075(2) Uani 0.596(5) 1 d D U P A 1
H38A H 0.9387 0.6143 0.4861 0.089 Uiso 0.596(5) 1 calc R U P A 1
H38B H 0.8180 0.6378 0.4743 0.089 Uiso 0.596(5) 1 calc R U P A 1
C39 C 0.8411(8) 0.5227(6) 0.4827(4) 0.084(2) Uani 0.596(5) 1 d D U P A 1
H39A H 0.7842 0.5044 0.5056 0.100 Uiso 0.596(5) 1 calc R U P A 1
H39B H 0.9040 0.4892 0.4935 0.100 Uiso 0.596(5) 1 calc R U P A 1
C40 C 0.8055(14) 0.5111(10) 0.4189(6) 0.087(3) Uani 0.596(5) 1 d D U P A 1
H40A H 0.8143 0.4558 0.4086 0.130 Uiso 0.596(5) 1 calc R U P A 1
H40B H 0.8482 0.5441 0.3957 0.130 Uiso 0.596(5) 1 calc R U P A 1
H40C H 0.7307 0.5258 0.4109 0.130 Uiso 0.596(5) 1 calc R U P A 1
C26X C 0.546(2) 0.2990(12) 0.9225(6) 0.079(2) Uani 0.404(5) 1 d D U P A 2
H26X H 0.6191 0.2770 0.9328 0.095 Uiso 0.404(5) 1 calc R U P A 2
C27X C 0.546(2) 0.3781(11) 0.9520(9) 0.084(3) Uani 0.404(5) 1 d D U P A 2
H27C H 0.4743 0.4013 0.9425 0.101 Uiso 0.404(5) 1 calc R U P A 2
H27D H 0.5965 0.4126 0.9346 0.101 Uiso 0.404(5) 1 calc R U P A 2
C28X C 0.5720(17) 0.3804(19) 1.0183(8) 0.079(3) Uani 0.404(5) 1 d D U P A 2
H28E H 0.5645 0.4342 1.0323 0.118 Uiso 0.404(5) 1 calc R U P A 2
H28F H 0.6451 0.3626 1.0286 0.118 Uiso 0.404(5) 1 calc R U P A 2
H28G H 0.5235 0.3457 1.0366 0.118 Uiso 0.404(5) 1 calc R U P A 2
C29X C 0.4697(14) 0.2392(8) 0.9435(9) 0.083(2) Uani 0.404(5) 1 d D U P A 2
H29C H 0.4760 0.2409 0.9867 0.100 Uiso 0.404(5) 1 calc R U P A 2
H29D H 0.3967 0.2555 0.9291 0.100 Uiso 0.404(5) 1 calc R U P A 2
C30X C 0.4846(12) 0.1561(8) 0.9251(7) 0.080(2) Uani 0.404(5) 1 d D U P A 2
H30C H 0.5585 0.1397 0.9373 0.096 Uiso 0.404(5) 1 calc R U P A 2
H30D H 0.4726 0.1526 0.8820 0.096 Uiso 0.404(5) 1 calc R U P A 2
C31X C 0.4101(13) 0.1013(9) 0.9512(8) 0.102(3) Uani 0.404(5) 1 d D U P A 2
H31C H 0.3360 0.1144 0.9366 0.122 Uiso 0.404(5) 1 calc R U P A 2
H31D H 0.4185 0.1067 0.9943 0.122 Uiso 0.404(5) 1 calc R U P A 2
C32X C 0.4355(18) 0.0162(10) 0.9341(10) 0.117(4) Uani 0.404(5) 1 d D U P A 2
H32E H 0.3793 -0.0190 0.9443 0.175 Uiso 0.404(5) 1 calc R U P A 2
H32F H 0.5033 0.0000 0.9551 0.175 Uiso 0.404(5) 1 calc R U P A 2
H32G H 0.4400 0.0135 0.8919 0.175 Uiso 0.404(5) 1 calc R U P A 2
C34X C 0.9181(9) 0.6907(6) 0.5906(4) 0.060(2) Uani 0.404(5) 1 d D U P A 2
H34X H 0.8459 0.7148 0.5862 0.071 Uiso 0.404(5) 1 calc R U P A 2
C35X C 0.9919(11) 0.7425(7) 0.5590(6) 0.075(2) Uani 0.404(5) 1 d D U P A 2
H35C H 1.0632 0.7183 0.5635 0.090 Uiso 0.404(5) 1 calc R U P A 2
H35D H 0.9665 0.7419 0.5168 0.090 Uiso 0.404(5) 1 calc R U P A 2
C36X C 1.0026(17) 0.8230(9) 0.5773(9) 0.115(4) Uani 0.404(5) 1 d D U P A 2
H36D H 0.9356 0.8507 0.5667 0.173 Uiso 0.404(5) 1 calc R U P A 2
H36E H 1.0589 0.8482 0.5580 0.173 Uiso 0.404(5) 1 calc R U P A 2
H36F H 1.0206 0.8252 0.6197 0.173 Uiso 0.404(5) 1 calc R U P A 2
C37X C 0.9100(11) 0.6087(7) 0.5659(5) 0.062(2) Uani 0.404(5) 1 d D U P A 2
H37C H 0.9787 0.5830 0.5782 0.075 Uiso 0.404(5) 1 calc R U P A 2
H37D H 0.8565 0.5812 0.5866 0.075 Uiso 0.404(5) 1 calc R U P A 2
C38X C 0.8845(15) 0.5899(12) 0.5033(7) 0.070(2) Uani 0.404(5) 1 d D U P A 2
H38C H 0.9233 0.5404 0.4977 0.084 Uiso 0.404(5) 1 calc R U P A 2
H38D H 0.9213 0.6309 0.4826 0.084 Uiso 0.404(5) 1 calc R U P A 2
C39X C 0.7802(10) 0.5795(9) 0.4671(6) 0.081(2) Uani 0.404(5) 1 d D U P A 2
H39C H 0.7542 0.6319 0.4536 0.097 Uiso 0.404(5) 1 calc R U P A 2
H39D H 0.7289 0.5580 0.4924 0.097 Uiso 0.404(5) 1 calc R U P A 2
C40X C 0.781(2) 0.5267(15) 0.4147(9) 0.083(4) Uani 0.404(5) 1 d D U P A 2
H40E H 0.7309 0.5467 0.3828 0.125 Uiso 0.404(5) 1 calc R U P A 2
H40F H 0.7606 0.4734 0.4249 0.125 Uiso 0.404(5) 1 calc R U P A 2
H40G H 0.8525 0.5257 0.4022 0.125 Uiso 0.404(5) 1 calc R U P A 2
P1 P 0.48381(8) 0.32710(8) 0.65661(5) 0.0595(4) Uani 1 1 d . . . . .
F1 F 0.6045(2) 0.3389(2) 0.67699(16) 0.0938(11) Uani 1 1 d . . . . .
F2 F 0.4916(5) 0.3807(3) 0.60186(19) 0.1392(19) Uani 1 1 d . . . . .
F3 F 0.3616(2) 0.3162(3) 0.6373(2) 0.141(2) Uani 1 1 d . . . . .
F4 F 0.4731(4) 0.2743(2) 0.71196(17) 0.1084(13) Uani 1 1 d . . . . .
F5 F 0.5118(2) 0.2542(2) 0.61840(13) 0.0795(9) Uani 1 1 d . . . . .
F6 F 0.4554(2) 0.40138(19) 0.69418(14) 0.0811(9) Uani 1 1 d . . . . .
P2 P 0.00063(8) 0.67100(7) 0.86768(5) 0.0529(3) Uani 1 1 d . . . . .
F7 F 0.1194(2) 0.66928(18) 0.89809(15) 0.0782(9) Uani 1 1 d . . . . .
F8 F 0.0394(2) 0.7123(2) 0.81074(14) 0.0824(9) Uani 1 1 d . . . . .
F9 F -0.1180(2) 0.67216(18) 0.83657(14) 0.0743(8) Uani 1 1 d . . . . .
F10 F -0.0381(2) 0.63044(17) 0.92388(13) 0.0732(8) Uani 1 1 d . . . . .
F11 F 0.0201(3) 0.58748(18) 0.83984(15) 0.0866(10) Uani 1 1 d . . . . .
F12 F -0.0175(2) 0.75511(15) 0.89454(11) 0.0610(6) Uani 1 1 d . . . . .
N1S N 0.6568(3) 0.5618(3) 0.9044(2) 0.0765(12) Uani 1 1 d . . . . .
C1S C 0.6886(3) 0.6181(3) 0.9264(2) 0.0627(12) Uani 1 1 d . . . . .
C2S C 0.7288(4) 0.6890(3) 0.9555(2) 0.0711(13) Uani 1 1 d . . . . .
H2SA H 0.6739 0.7297 0.9515 0.107 Uiso 1 1 calc R U . . .
H2SB H 0.7912 0.7073 0.9379 0.107 Uiso 1 1 calc R U . . .
H2SC H 0.7486 0.6779 0.9970 0.107 Uiso 1 1 calc R U . . .
N2S N 0.1702(7) 0.4503(5) 0.9425(3) 0.134(3) Uani 1 1 d . . . . .
C3S C 0.1545(6) 0.4910(5) 0.9804(3) 0.101(2) Uani 1 1 d . . . . .
C4S C 0.1319(7) 0.5418(5) 1.0291(3) 0.106(2) Uani 1 1 d . . . . .
N3S N 0.8517(4) 0.4368(4) 0.6190(2) 0.0992(18) Uani 1 1 d . . . . .
C5S C 0.8042(4) 0.3887(4) 0.5941(2) 0.0748(15) Uani 1 1 d . . . . .
C6S C 0.7435(5) 0.3279(4) 0.5612(3) 0.0873(17) Uani 1 1 d . . . . .
H6SA H 0.6782 0.3175 0.5790 0.131 Uiso 1 1 calc R U . . .
H6SB H 0.7858 0.2796 0.5615 0.131 Uiso 1 1 calc R U . . .
H6SC H 0.7255 0.3455 0.5208 0.131 Uiso 1 1 calc R U . . .

loop_
_atom_site_aniso_label
_atom_site_aniso_U_11
_atom_site_aniso_U_22
_atom_site_aniso_U_33
_atom_site_aniso_U_23
_atom_site_aniso_U_13
_atom_site_aniso_U_12
O1 0.0219(12) 0.0746(19) 0.0656(17) -0.0053(14) 0.0055(11) -0.0020(11)
O2 0.0405(14) 0.0519(16) 0.0766(19) 0.0043(14) 0.0116(13) 0.0005(12)
O3 0.0436(15) 0.0483(16) 0.0740(19) 0.0002(14) 0.0027(13) 0.0054(12)
O4 0.0227(12) 0.0542(15) 0.0704(18) -0.0050(13) 0.0063(11) -0.0017(10)
N1 0.0279(14) 0.0598(19) 0.0519(18) -0.0032(15) 0.0019(12) -0.0073(13)
N2 0.0298(14) 0.0452(16) 0.0531(17) -0.0072(14) -0.0005(12) -0.0034(12)
N3 0.0226(13) 0.0507(17) 0.0610(19) -0.0152(15) -0.0022(12) 0.0034(12)
N4 0.0216(13) 0.0440(16) 0.0539(17) -0.0068(13) 0.0030(11) 0.0020(11)
C1 0.0258(17) 0.059(2) 0.053(2) -0.0114(18) -0.0013(14) -0.0022(15)
C2 0.0264(16) 0.052(2) 0.0475(19) -0.0131(16) -0.0002(14) -0.0036(14)
C3 0.0246(15) 0.0460(19) 0.050(2) -0.0115(16) -0.0024(14) 0.0007(14)
C4 0.0284(17) 0.048(2) 0.052(2) -0.0071(16) 0.0033(14) -0.0004(14)
C5 0.0314(18) 0.052(2) 0.056(2) -0.0057(18) 0.0005(15) -0.0001(16)
C6 0.0234(16) 0.051(2) 0.054(2) -0.0143(16) -0.0033(14) 0.0047(14)
C7 0.0289(17) 0.0455(19) 0.057(2) -0.0115(17) -0.0033(15) 0.0005(14)
C8 0.0282(16) 0.0447(19) 0.052(2) -0.0120(16) -0.0028(14) 0.0017(14)
C9 0.0252(15) 0.0427(18) 0.0482(19) -0.0105(15) -0.0019(13) -0.0015(13)
C10 0.0245(15) 0.0433(19) 0.0484(19) -0.0111(15) -0.0021(13) -0.0012(13)
C11 0.0235(15) 0.048(2) 0.051(2) -0.0089(16) 0.0002(14) 0.0001(14)
C12 0.0279(16) 0.0422(19) 0.058(2) -0.0063(16) -0.0008(15) 0.0023(14)
C13 0.0305(17) 0.0416(19) 0.057(2) -0.0096(16) -0.0032(15) 0.0006(15)
C14 0.0280(17) 0.0448(19) 0.050(2) -0.0123(16) -0.0005(14) -0.0035(14)
C15 0.035(2) 0.122(4) 0.085(3) -0.058(3) -0.010(2) 0.019(2)
C16 0.033(2) 0.139(5) 0.086(3) -0.059(4) -0.005(2) 0.022(3)
C17 0.0259(17) 0.060(2) 0.076(3) -0.019(2) 0.0024(17) 0.0044(16)
C18 0.0243(16) 0.060(2) 0.064(2) -0.0019(19) -0.0033(15) 0.0014(16)
C19 0.0294(17) 0.060(2) 0.053(2) -0.0090(18) 0.0003(15) 0.0023(16)
C20 0.0315(18) 0.067(3) 0.063(2) -0.016(2) -0.0018(17) 0.0038(17)
C21 0.0328(19) 0.069(3) 0.067(3) -0.014(2) 0.0054(17) 0.0088(18)
C22 0.0235(16) 0.047(2) 0.070(2) -0.0014(18) 0.0026(15) 0.0018(14)
C23 0.0260(17) 0.052(2) 0.065(2) -0.0045(18) -0.0019(15) 0.0011(15)
C24 0.0272(16) 0.049(2) 0.057(2) -0.0050(17) 0.0011(15) 0.0012(14)
C33 0.042(2) 0.052(2) 0.061(2) -0.0017(19) -0.0010(17) -0.0115(17)
C25 0.0308(18) 0.067(3) 0.064(2) 0.001(2) 0.0039(16) -0.0079(17)
C26 0.074(4) 0.097(4) 0.063(3) -0.007(3) 0.020(3) -0.018(4)
C27 0.084(5) 0.098(4) 0.067(4) -0.006(4) 0.015(4) -0.022(4)
C28 0.104(8) 0.105(6) 0.067(5) 0.004(5) -0.002(5) -0.025(6)
C29 0.069(4) 0.091(4) 0.063(4) 0.004(4) 0.012(4) 0.003(4)
C30 0.085(5) 0.089(4) 0.075(4) 0.009(4) 0.007(4) -0.005(4)
C31 0.084(4) 0.095(4) 0.096(5) 0.012(4) -0.001(4) -0.012(4)
C32 0.100(6) 0.114(7) 0.123(7) 0.023(6) -0.014(6) -0.017(6)
C34 0.058(3) 0.073(4) 0.062(3) -0.004(3) -0.001(3) -0.007(3)
C35 0.071(4) 0.102(5) 0.071(4) -0.012(4) -0.013(4) 0.001(4)
C36 0.108(6) 0.114(6) 0.075(5) 0.002(5) -0.003(5) -0.049(5)
C37 0.071(4) 0.083(4) 0.063(4) -0.004(4) -0.005(3) -0.013(4)
C38 0.071(4) 0.091(5) 0.061(3) -0.003(4) -0.001(3) -0.013(4)
C39 0.082(4) 0.096(4) 0.070(4) -0.006(4) -0.004(4) -0.001(4)
C40 0.088(7) 0.100(7) 0.070(5) -0.014(5) -0.008(5) 0.008(5)
C26X 0.079(5) 0.097(4) 0.065(4) -0.007(4) 0.019(4) -0.021(4)
C27X 0.089(6) 0.099(5) 0.065(4) -0.004(4) 0.015(4) -0.020(5)
C28X 0.082(8) 0.099(6) 0.057(5) 0.004(5) 0.014(5) -0.018(7)
C29X 0.083(5) 0.100(5) 0.069(4) 0.000(4) 0.014(5) -0.018(4)
C30X 0.069(5) 0.096(5) 0.074(4) 0.013(4) 0.003(5) -0.016(4)
C31X 0.092(6) 0.107(6) 0.103(6) 0.017(5) -0.004(5) -0.021(5)
C32X 0.108(7) 0.111(7) 0.126(8) 0.027(7) -0.010(7) -0.013(6)
C34X 0.053(4) 0.068(4) 0.055(4) 0.002(4) -0.005(4) -0.008(4)
C35X 0.064(5) 0.089(5) 0.069(4) 0.003(4) -0.001(4) -0.026(4)
C36X 0.112(8) 0.116(7) 0.114(8) -0.003(7) -0.003(7) -0.032(7)
C37X 0.059(4) 0.069(4) 0.056(4) 0.001(4) -0.005(4) -0.004(4)
C38X 0.067(5) 0.081(5) 0.059(4) -0.001(4) -0.005(4) -0.004(4)
C39X 0.077(5) 0.089(5) 0.071(4) -0.012(4) -0.019(4) 0.008(4)
C40X 0.084(8) 0.094(7) 0.068(5) -0.016(5) -0.011(5) 0.013(6)
P1 0.0353(6) 0.0856(9) 0.0572(7) -0.0198(6) 0.0035(4) 0.0041(5)
F1 0.0443(15) 0.131(3) 0.105(2) -0.031(2) 0.0026(15) -0.0059(16)
F2 0.198(5) 0.133(4) 0.090(3) 0.029(2) 0.032(3) 0.076(3)
F3 0.0448(17) 0.213(5) 0.162(4) -0.125(4) -0.0022(19) 0.008(2)
F4 0.152(4) 0.090(2) 0.093(2) -0.0055(19) 0.058(2) -0.018(2)
F5 0.0644(17) 0.104(2) 0.0699(17) -0.0294(16) 0.0063(13) 0.0188(15)
F6 0.0636(17) 0.088(2) 0.091(2) -0.0335(17) 0.0038(14) 0.0000(14)
P2 0.0402(6) 0.0585(7) 0.0584(6) -0.0129(5) -0.0018(4) 0.0098(4)
F7 0.0413(14) 0.089(2) 0.100(2) -0.0194(16) -0.0123(13) 0.0116(12)
F8 0.0768(19) 0.098(2) 0.0768(19) -0.0016(16) 0.0288(15) 0.0253(16)
F9 0.0494(15) 0.0848(19) 0.0837(19) -0.0094(15) -0.0157(13) 0.0086(13)
F10 0.0683(17) 0.0724(17) 0.0789(18) 0.0118(14) 0.0081(14) 0.0112(13)
F11 0.090(2) 0.0715(18) 0.093(2) -0.0318(16) -0.0124(17) 0.0222(16)
F12 0.0612(15) 0.0614(15) 0.0605(14) -0.0115(11) 0.0068(11) 0.0096(11)
N1S 0.059(2) 0.098(3) 0.069(3) -0.003(2) -0.008(2) -0.005(2)
C1S 0.042(2) 0.083(3) 0.059(3) -0.002(2) -0.0106(19) 0.004(2)
C2S 0.057(3) 0.079(3) 0.075(3) -0.003(3) -0.005(2) 0.009(2)
N2S 0.161(7) 0.163(7) 0.074(4) -0.001(4) -0.010(4) 0.042(5)
C3S 0.105(5) 0.114(5) 0.081(4) 0.013(4) -0.007(4) 0.020(4)
C4S 0.119(6) 0.100(5) 0.098(5) -0.005(4) 0.002(4) 0.016(4)
N3S 0.074(3) 0.141(5) 0.077(3) -0.026(3) -0.021(3) 0.023(3)
C5S 0.053(3) 0.109(4) 0.060(3) 0.000(3) -0.002(2) 0.024(3)
C6S 0.060(3) 0.098(4) 0.103(4) -0.007(3) 0.007(3) 0.009(3)

loop_
_atom_type_symbol
_atom_type_description
_atom_type_scat_dispersion_real
_atom_type_scat_dispersion_imag
_atom_type_scat_source
C C 0.0181 0.0091 'International Tables Vol C Tables 4.2.6.8 and 6.1.1.4'
H H 0.0000 0.0000 'International Tables Vol C Tables 4.2.6.8 and 6.1.1.4'
N N 0.0311 0.0180 'International Tables Vol C Tables 4.2.6.8 and 6.1.1.4'
O O 0.0492 0.0322 'International Tables Vol C Tables 4.2.6.8 and 6.1.1.4'
F F 0.0727 0.0534 'International Tables Vol C Tables 4.2.6.8 and 6.1.1.4'
P P 0.2955 0.4335 'International Tables Vol C Tables 4.2.6.8 and 6.1.1.4'

loop_
_geom_angle_atom_site_label_1
_geom_angle_atom_site_label_2
_geom_angle_atom_site_label_3
_geom_angle
C5 N1 C1 125.7(3)
C5 N1 C25 116.4(3)
C1 N1 C25 117.8(3)
C14 N2 C13 125.3(3)
C14 N2 C33 116.7(3)
C13 N2 C33 118.0(3)
C15 N3 C19 120.9(3)
C15 N3 C6 119.9(3)
C19 N3 C6 119.2(3)
C20 N4 C24 121.9(3)
C20 N4 C11 119.8(3)
C24 N4 C11 118.2(3)
O1 C1 N1 120.9(4)
O1 C1 C2 122.1(4)
N1 C1 C2 117.0(3)
C6 C2 C3 118.2(3)
C6 C2 C1 122.5(3)
C3 C2 C1 119.3(3)
C2 C3 C4 120.9(3)
C2 C3 C9 120.5(3)
C4 C3 C9 118.6(3)
C12 C4 C3 120.3(4)
C12 C4 C5 119.2(3)
C3 C4 C5 120.4(3)
O2 C5 N1 122.2(4)
O2 C5 C4 121.6(3)
N1 C5 C4 116.2(3)
C2 C6 C7 122.6(3)
C2 C6 N3 121.6(3)
C7 C6 N3 115.8(3)
C8 C7 C6 119.4(3)
C8 C7 H7 120.3
C6 C7 H7 120.3
C7 C8 C9 120.8(4)
C7 C8 C13 118.5(3)
C9 C8 C13 120.6(3)
C8 C9 C10 121.1(3)
C8 C9 C3 118.5(3)
C10 C9 C3 120.5(3)
C11 C10 C9 118.1(3)
C11 C10 C14 122.8(3)
C9 C10 C14 119.0(3)
C10 C11 C12 122.3(3)
C10 C11 N4 122.0(3)
C12 C11 N4 115.6(3)
C4 C12 C11 120.1(3)
C4 C12 H12 120.0
C11 C12 H12 120.0
O3 C13 N2 121.9(4)
O3 C13 C8 121.6(3)
N2 C13 C8 116.4(3)
O4 C14 N2 121.0(3)
O4 C14 C10 121.6(3)
N2 C14 C10 117.4(3)
N3 C15 C16 120.0(4)
N3 C15 H15 120.0
C16 C15 H15 120.0
C17 C16 C15 119.7(4)
C17 C16 H16 120.1
C15 C16 H16 120.1
C16 C17 C18 119.1(4)
C16 C17 H17 120.4
C18 C17 H17 120.4
C19 C18 C17 119.8(4)
C19 C18 H18 120.1
C17 C18 H18 120.1
N3 C19 C18 120.5(4)
N3 C19 H19 119.7
C18 C19 H19 119.7
N4 C20 C21 119.5(4)
N4 C20 H20 120.3
C21 C20 H20 120.3
C22 C21 C20 119.9(4)
C22 C21 H21 120.0
C20 C21 H21 120.0
C23 C22 C21 119.3(3)
C23 C22 H22 120.4
C21 C22 H22 120.4
C24 C23 C22 120.1(4)
C24 C23 H23 119.9
C22 C23 H23 119.9
N4 C24 C23 119.3(4)
N4 C24 H24 120.3
C23 C24 H24 120.4
N2 C33 C34X 114.4(5)
N2 C33 C34 110.4(4)
N2 C33 H33A 109.6
C34 C33 H33A 109.6
N2 C33 H33B 109.6
C34 C33 H33B 109.6
H33A C33 H33B 108.1
N2 C33 H33C 108.7
C34X C33 H33C 108.7
N2 C33 H33D 108.7
C34X C33 H33D 108.7
H33C C33 H33D 107.6
N1 C25 C26X 112.5(8)
N1 C25 C26 113.0(6)
N1 C25 H25A 109.0
C26 C25 H25A 109.0
N1 C25 H25B 109.0
C26 C25 H25B 109.0
H25A C25 H25B 107.8
N1 C25 H25C 109.1
C26X C25 H25C 109.1
N1 C25 H25D 109.1
C26X C25 H25D 109.1
H25C C25 H25D 107.8
C27 C26 C29 112.3(10)
C27 C26 C25 115.1(11)
C29 C26 C25 110.4(9)
C27 C26 H26 106.1
C29 C26 H26 106.1
C25 C26 H26 106.1
C26 C27 C28 110.9(12)
C26 C27 H27A 109.5
C28 C27 H27A 109.5
C26 C27 H27B 109.5
C28 C27 H27B 109.5
H27A C27 H27B 108.0
C27 C28 H28A 109.5
C27 C28 H28B 109.5
H28A C28 H28B 109.5
C27 C28 H28C 109.5
H28A C28 H28C 109.5
H28B C28 H28C 109.5
C30 C29 C26 113.1(9)
C30 C29 H29A 109.0
C26 C29 H29A 109.0
C30 C29 H29B 109.0
C26 C29 H29B 109.0
H29A C29 H29B 107.8
C31 C30 C29 114.1(9)
C31 C30 H30A 108.7
C29 C30 H30A 108.7
C31 C30 H30B 108.7
C29 C30 H30B 108.7
H30A C30 H30B 107.6
C30 C31 C32 108.6(9)
C30 C31 H31A 110.0
C32 C31 H31A 110.0
C30 C31 H31B 110.0
C32 C31 H31B 110.0
H31A C31 H31B 108.4
C31 C32 H32A 109.5
C31 C32 H32B 109.5
H32A C32 H32B 109.5
C31 C32 H32C 109.5
H32A C32 H32C 109.5
H32B C32 H32C 109.5
C37 C34 C33 108.7(6)
C37 C34 C35 115.1(7)
C33 C34 C35 112.4(6)
C37 C34 H34 106.7
C33 C34 H34 106.7
C35 C34 H34 106.7
C36 C35 C34 114.2(9)
C36 C35 H35A 108.7
C34 C35 H35A 108.7
C36 C35 H35B 108.7
C34 C35 H35B 108.7
H35A C35 H35B 107.6
C35 C36 H36A 109.5
C35 C36 H36B 109.5
H36A C36 H36B 109.5
C35 C36 H36C 109.5
H36A C36 H36C 109.5
H36B C36 H36C 109.5
C38 C37 C34 121.2(9)
C38 C37 H37A 107.0
C34 C37 H37A 107.0
C38 C37 H37B 107.0
C34 C37 H37B 107.0
H37A C37 H37B 106.8
C37 C38 C39 130.5(12)
C37 C38 H38A 104.6
C39 C38 H38A 104.6
C37 C38 H38B 104.6
C39 C38 H38B 104.6
H38A C38 H38B 105.7
C38 C39 C40 114.8(10)
C38 C39 H39A 108.6
C40 C39 H39A 108.6
C38 C39 H39B 108.6
C40 C39 H39B 108.6
H39A C39 H39B 107.5
C39 C40 H40A 109.5
C39 C40 H40B 109.5
H40A C40 H40B 109.5
C39 C40 H40C 109.5
H40A C40 H40C 109.5
H40B C40 H40C 109.5
C27X C26X C29X 114.6(16)
C27X C26X C25 117.7(15)
C29X C26X C25 105.1(14)
C27X C26X H26X 106.2
C29X C26X H26X 106.2
C25 C26X H26X 106.2
C26X C27X C28X 117.5(16)
C26X C27X H27C 107.9
C28X C27X H27C 107.9
C26X C27X H27D 107.9
C28X C27X H27D 107.9
H27C C27X H27D 107.2
C27X C28X H28E 109.5
C27X C28X H28F 109.5
H28E C28X H28F 109.5
C27X C28X H28G 109.5
H28E C28X H28G 109.5
H28F C28X H28G 109.5
C30X C29X C26X 115.9(14)
C30X C29X H29C 108.3
C26X C29X H29C 108.3
C30X C29X H29D 108.3
C26X C29X H29D 108.3
H29C C29X H29D 107.4
C29X C30X C31X 111.7(13)
C29X C30X H30C 109.3
C31X C30X H30C 109.3
C29X C30X H30D 109.3
C31X C30X H30D 109.3
H30C C30X H30D 107.9
C30X C31X C32X 108.8(14)
C30X C31X H31C 109.9
C32X C31X H31C 109.9
C30X C31X H31D 109.9
C32X C31X H31D 109.9
H31C C31X H31D 108.3
C31X C32X H32E 109.5
C31X C32X H32F 109.5
H32E C32X H32F 109.5
C31X C32X H32G 109.5
H32E C32X H32G 109.5
H32F C32X H32G 109.5
C37X C34X C35X 112.0(9)
C37X C34X C33 109.1(8)
C35X C34X C33 110.1(8)
C37X C34X H34X 108.5
C35X C34X H34X 108.5
C33 C34X H34X 108.5
C36X C35X C34X 117.0(13)
C36X C35X H35C 108.0
C34X C35X H35C 108.0
C36X C35X H35D 108.1
C34X C35X H35D 108.0
H35C C35X H35D 107.3
C35X C36X H36D 109.5
C35X C36X H36E 109.4
H36D C36X H36E 109.5
C35X C36X H36F 109.5
H36D C36X H36F 109.5
H36E C36X H36F 109.5
C38X C37X C34X 124.7(12)
C38X C37X H37C 106.2
C34X C37X H37C 106.2
C38X C37X H37D 106.2
C34X C37X H37D 106.2
H37C C37X H37D 106.4
C37X C38X C39X 130.9(16)
C37X C38X H38C 104.5
C39X C38X H38C 104.5
C37X C38X H38D 104.5
C39X C38X H38D 104.5
H38C C38X H38D 105.7
C38X C39X C40X 115.7(13)
C38X C39X H39C 108.4
C40X C39X H39C 108.4
C38X C39X H39D 108.4
C40X C39X H39D 108.4
H39C C39X H39D 107.4
C39X C40X H40E 109.5
C39X C40X H40F 109.5
H40E C40X H40F 109.5
C39X C40X H40G 109.5
H40E C40X H40G 109.5
H40F C40X H40G 109.5
F1 P1 F2 91.2(3)
F1 P1 F4 89.9(2)
F2 P1 F4 178.5(2)
F1 P1 F3 178.7(2)
F2 P1 F3 89.3(3)
F4 P1 F3 89.6(3)
F1 P1 F5 89.79(17)
F2 P1 F5 88.3(2)
F4 P1 F5 92.72(19)
F3 P1 F5 91.37(18)
F1 P1 F6 90.38(18)
F2 P1 F6 90.8(2)
F4 P1 F6 88.20(19)
F3 P1 F6 88.47(17)
F5 P1 F6 179.1(2)
F12 P2 F11 178.9(2)
F12 P2 F10 90.19(15)
F11 P2 F10 90.91(19)
F12 P2 F7 90.87(15)
F11 P2 F7 88.84(16)
F10 P2 F7 89.75(17)
F12 P2 F9 89.69(15)
F11 P2 F9 90.59(16)
F10 P2 F9 90.62(17)
F7 P2 F9 179.33(18)
F12 P2 F8 89.68(16)
F11 P2 F8 89.22(19)
F10 P2 F8 179.75(18)
F7 P2 F8 90.47(18)
F9 P2 F8 89.16(18)
N1S C1S C2S 178.8(6)
C1S C2S H2SA 109.5
C1S C2S H2SB 109.5
H2SA C2S H2SB 109.5
C1S C2S H2SC 109.5
H2SA C2S H2SC 109.5
H2SB C2S H2SC 109.5
N2S C3S C4S 178.5(10)
N3S C5S C6S 178.8(7)
C5S C6S H6SA 109.5
C5S C6S H6SB 109.5
H6SA C6S H6SB 109.5
C5S C6S H6SC 109.5
H6SA C6S H6SC 109.5
H6SB C6S H6SC 109.5

loop_
_geom_bond_atom_site_label_1
_geom_bond_atom_site_label_2
_geom_bond_distance
O1 C1 1.210(4)
O2 C5 1.208(5)
O3 C13 1.209(5)
O4 C14 1.211(4)
N1 C5 1.385(5)
N1 C1 1.393(5)
N1 C25 1.479(5)
N2 C14 1.388(5)
N2 C13 1.392(5)
N2 C33 1.487(5)
N3 C15 1.327(6)
N3 C19 1.339(5)
N3 C6 1.457(4)
N4 C20 1.336(5)
N4 C24 1.354(5)
N4 C11 1.458(4)
C1 C2 1.493(6)
C2 C6 1.374(5)
C2 C3 1.410(5)
C3 C4 1.409(5)
C3 C9 1.426(5)
C4 C12 1.372(5)
C4 C5 1.489(6)
C6 C7 1.394(6)
C7 C8 1.381(5)
C7 H7 0.9500
C8 C9 1.402(5)
C8 C13 1.488(6)
C9 C10 1.411(5)
C10 C11 1.372(5)
C10 C14 1.498(5)
C11 C12 1.393(5)
C12 H12 0.9500
C15 C16 1.386(6)
C15 H15 0.9500
C16 C17 1.358(6)
C16 H16 0.9500
C17 C18 1.372(6)
C17 H17 0.9500
C18 C19 1.360(5)
C18 H18 0.9500
C19 H19 0.9500
C20 C21 1.377(5)
C20 H20 0.9500
C21 C22 1.375(6)
C21 H21 0.9500
C22 C23 1.370(6)
C22 H22 0.9500
C23 C24 1.370(5)
C23 H23 0.9500
C24 H24 0.9500
C33 C34X 1.539(9)
C33 C34 1.572(8)
C33 H33A 0.9900
C33 H33B 0.9900
C33 H33C 0.9900
C33 H33D 0.9900
C25 C26X 1.531(14)
C25 C26 1.536(11)
C25 H25A 0.9900
C25 H25B 0.9900
C25 H25C 0.9900
C25 H25D 0.9900
C26 C27 1.517(12)
C26 C29 1.536(11)
C26 H26 1.0000
C27 C28 1.543(12)
C27 H27A 0.9900
C27 H27B 0.9900
C28 H28A 0.9800
C28 H28B 0.9800
C28 H28C 0.9800
C29 C30 1.495(11)
C29 H29A 0.9900
C29 H29B 0.9900
C30 C31 1.487(10)
C30 H30A 0.9900
C30 H30B 0.9900
C31 C32 1.539(11)
C31 H31A 0.9900
C31 H31B 0.9900
C32 H32A 0.9800
C32 H32B 0.9800
C32 H32C 0.9800
C34 C37 1.526(9)
C34 C35 1.574(10)
C34 H34 1.0000
C35 C36 1.401(11)
C35 H35A 0.9900
C35 H35B 0.9900
C36 H36A 0.9800
C36 H36B 0.9800
C36 H36C 0.9800
C37 C38 1.461(10)
C37 H37A 0.9900
C37 H37B 0.9900
C38 C39 1.491(11)
C38 H38A 0.9900
C38 H38B 0.9900
C39 C40 1.504(11)
C39 H39A 0.9900
C39 H39B 0.9900
C40 H40A 0.9800
C40 H40B 0.9800
C40 H40C 0.9800
C26X C27X 1.508(13)
C26X C29X 1.524(14)
C26X H26X 1.0000
C27X C28X 1.528(14)
C27X H27C 0.9900
C27X H27D 0.9900
C28X H28E 0.9800
C28X H28F 0.9800
C28X H28G 0.9800
C29X C30X 1.494(13)
C29X H29C 0.9900
C29X H29D 0.9900
C30X C31X 1.499(13)
C30X H30C 0.9900
C30X H30D 0.9900
C31X C32X 1.545(14)
C31X H31C 0.9900
C31X H31D 0.9900
C32X H32E 0.9800
C32X H32F 0.9800
C32X H32G 0.9800
C34X C37X 1.506(11)
C34X C35X 1.527(11)
C34X H34X 1.0000
C35X C36X 1.436(13)
C35X H35C 0.9900
C35X H35D 0.9900
C36X H36D 0.9800
C36X H36E 0.9800
C36X H36F 0.9800
C37X C38X 1.479(12)
C37X H37C 0.9900
C37X H37D 0.9900
C38X C39X 1.496(13)
C38X H38C 0.9900
C38X H38D 0.9900
C39X C40X 1.507(13)
C39X H39C 0.9900
C39X H39D 0.9900
C40X H40E 0.9800
C40X H40F 0.9800
C40X H40G 0.9800
P1 F1 1.567(3)
P1 F2 1.569(4)
P1 F4 1.578(4)
P1 F3 1.578(3)
P1 F5 1.583(3)
P1 F6 1.595(3)
P2 F12 1.586(3)
P2 F11 1.590(3)
P2 F10 1.592(3)
P2 F7 1.593(3)
P2 F9 1.597(3)
P2 F8 1.611(3)
N1S C1S 1.138(7)
C1S C2S 1.446(7)
C2S H2SA 0.9800
C2S H2SB 0.9800
C2S H2SC 0.9800
N2S C3S 1.147(10)
C3S C4S 1.469(11)
N3S C5S 1.134(8)
C5S C6S 1.455(9)
C6S H6SA 0.9800
C6S H6SB 0.9800
C6S H6SC 0.9800

loop_
_geom_torsion_atom_site_label_1
_geom_torsion_atom_site_label_2
_geom_torsion_atom_site_label_3
_geom_torsion_atom_site_label_4
_geom_torsion
C5 N1 C1 O1 178.7(4)
C25 N1 C1 O1 2.4(5)
C5 N1 C1 C2 -2.0(5)
C25 N1 C1 C2 -178.3(3)
O1 C1 C2 C6 -2.9(6)
N1 C1 C2 C6 177.9(3)
O1 C1 C2 C3 176.2(4)
N1 C1 C2 C3 -3.1(5)
C6 C2 C3 C4 -178.0(3)
C1 C2 C3 C4 2.9(5)
C6 C2 C3 C9 1.2(5)
C1 C2 C3 C9 -177.9(3)
C2 C3 C4 C12 -178.9(3)
C9 C3 C4 C12 1.9(5)
C2 C3 C4 C5 2.1(5)
C9 C3 C4 C5 -177.2(3)
C1 N1 C5 O2 -174.7(4)
C25 N1 C5 O2 1.6(6)
C1 N1 C5 C4 6.8(6)
C25 N1 C5 C4 -176.9(3)
C12 C4 C5 O2 -4.3(6)
C3 C4 C5 O2 174.8(4)
C12 C4 C5 N1 174.2(3)
C3 C4 C5 N1 -6.7(5)
C3 C2 C6 C7 -1.2(5)
C1 C2 C6 C7 177.9(3)
C3 C2 C6 N3 177.7(3)
C1 C2 C6 N3 -3.2(5)
C15 N3 C6 C2 83.6(5)
C19 N3 C6 C2 -95.8(5)
C15 N3 C6 C7 -97.4(5)
C19 N3 C6 C7 83.2(4)
C2 C6 C7 C8 1.5(6)
N3 C6 C7 C8 -177.5(3)
C6 C7 C8 C9 -1.8(5)
C6 C7 C8 C13 176.6(3)
C7 C8 C9 C10 -178.8(3)
C13 C8 C9 C10 2.9(5)
C7 C8 C9 C3 1.8(5)
C13 C8 C9 C3 -176.5(3)
C2 C3 C9 C8 -1.5(5)
C4 C3 C9 C8 177.7(3)
C2 C3 C9 C10 179.1(3)
C4 C3 C9 C10 -1.6(5)
C8 C9 C10 C11 -180.0(3)
C3 C9 C10 C11 -0.6(5)
C8 C9 C10 C14 -1.6(5)
C3 C9 C10 C14 177.7(3)
C9 C10 C11 C12 2.8(5)
C14 C10 C11 C12 -175.5(3)
C9 C10 C11 N4 -177.9(3)
C14 C10 C11 N4 3.9(5)
C20 N4 C11 C10 -89.2(5)
C24 N4 C11 C10 93.5(4)
C20 N4 C11 C12 90.2(5)
C24 N4 C11 C12 -87.1(4)
C3 C4 C12 C11 0.1(6)
C5 C4 C12 C11 179.2(3)
C10 C11 C12 C4 -2.6(6)
N4 C11 C12 C4 178.0(3)
C14 N2 C13 O3 178.3(3)
C33 N2 C13 O3 -2.0(5)
C14 N2 C13 C8 -3.7(5)
C33 N2 C13 C8 176.0(3)
C7 C8 C13 O3 -0.7(5)
C9 C8 C13 O3 177.7(4)
C7 C8 C13 N2 -178.7(3)
C9 C8 C13 N2 -0.3(5)
C13 N2 C14 O4 -175.7(3)
C33 N2 C14 O4 4.6(5)
C13 N2 C14 C10 4.9(5)
C33 N2 C14 C10 -174.8(3)
C11 C10 C14 O4 -3.2(5)
C9 C10 C14 O4 178.5(3)
C11 C10 C14 N2 176.2(3)
C9 C10 C14 N2 -2.1(5)
C19 N3 C15 C16 -1.2(9)
C6 N3 C15 C16 179.5(5)
N3 C15 C16 C17 0.9(10)
C15 C16 C17 C18 -0.4(9)
C16 C17 C18 C19 0.2(7)
C15 N3 C19 C18 0.9(7)
C6 N3 C19 C18 -179.7(4)
C17 C18 C19 N3 -0.4(7)
C24 N4 C20 C21 -1.4(6)
C11 N4 C20 C21 -178.6(4)
N4 C20 C21 C22 1.0(7)
C20 C21 C22 C23 -0.4(7)
C21 C22 C23 C24 0.2(6)
C20 N4 C24 C23 1.2(6)
C11 N4 C24 C23 178.5(3)
C22 C23 C24 N4 -0.6(6)
C14 N2 C33 C34X 111.0(6)
C13 N2 C33 C34X -68.8(6)
C14 N2 C33 C34 67.7(5)
C13 N2 C33 C34 -112.1(5)
C5 N1 C25 C26X 87.0(14)
C1 N1 C25 C26X -96.4(13)
C5 N1 C25 C26 81.1(9)
C1 N1 C25 C26 -102.2(9)
N1 C25 C26 C27 64.5(14)
N1 C25 C26 C29 -167.2(9)
C29 C26 C27 C28 79.1(18)
C25 C26 C27 C28 -153.5(14)
C27 C26 C29 C30 -164.1(12)
C25 C26 C29 C30 66.0(16)
C26 C29 C30 C31 176.1(10)
C29 C30 C31 C32 82.0(13)
N2 C33 C34 C37 70.9(7)
N2 C33 C34 C35 -160.5(6)
C37 C34 C35 C36 63.4(11)
C33 C34 C35 C36 -61.7(10)
C33 C34 C37 C38 -175.6(9)
C35 C34 C37 C38 57.4(13)
C34 C37 C38 C39 91.8(16)
C37 C38 C39 C40 159.4(13)
N1 C25 C26X C27X 47(2)
N1 C25 C26X C29X 176.0(12)
C29X C26X C27X C28X 59(3)
C25 C26X C27X C28X -176(2)
C27X C26X C29X C30X -167.2(18)
C25 C26X C29X C30X 62(2)
C26X C29X C30X C31X 176.2(17)
C29X C30X C31X C32X -175.9(16)
N2 C33 C34X C37X -52.3(10)
N2 C33 C34X C35X -175.6(8)
C37X C34X C35X C36X 177.6(14)
C33 C34X C35X C36X -60.8(16)
C35X C34X C37X C38X -51.8(17)
C33 C34X C37X C38X -173.9(13)
C34X C37X C38X C39X -87(2)
C37X C38X C39X C40X -153(2)
